data_7106887
loop_
_publ_author_name
'Timothy J. Donohoe'
'John F. Bower'
'David B. Baker'
'Jose A. Basutto'
'Louis K. M. Chan'
'Peter Gallagher'

_publ_section_title
;
 Synthesis of 2,4,6-Trisubstituted Pyridines via an Olefin
 Cross-Metathesis/Heck-Cyclisation-Elimination Sequence
;
_journal_name_full Chem.Commun.
_journal_page_first 10611
_journal_paper_doi 10.1039/c1cc14257g
_journal_volume 47
_journal_year 2011
_chemical_compound_source synthetic
_chemical_formula_moiety 'C19 H14 N2'
_chemical_formula_sum 'C19 H14 N2'
_chemical_formula_weight 270.33
_chemical_melting_point 361.1(10)
_space_group_IT_number 2
_symmetry_cell_setting triclinic
_symmetry_space_group_name_Hall '-P 1'
_symmetry_space_group_name_H-M 'P -1'
_atom_sites_solution_hydrogens geom
_atom_sites_solution_primary direct
_audit_creation_date 11-06-27
_audit_creation_method CRYSTALS_ver_14.11
_cell_angle_alpha 62.2103(15)
_cell_angle_beta 85.9715(14)
_cell_angle_gamma 87.9363(12)
_cell_formula_units_Z 2
_cell_length_a 8.0582(2)
_cell_length_b 9.9181(3)
_cell_length_c 9.9557(3)
_cell_measurement_reflns_used 2954
_cell_measurement_temperature 150
_cell_measurement_theta_max 27
_cell_measurement_theta_min 5
_cell_volume 702.17(4)
_computing_cell_refinement 'DENZO/SCALEPACK (Otwinowski & Minor, 1997)'
_computing_data_collection 'COLLECT (Nonius, 2001).'
_computing_data_reduction 'DENZO/SCALEPACK (Otwinowski & Minor, 1997)'
_computing_molecular_graphics 'CAMERON (Watkin et al., 1996)'
_computing_publication_material 'CRYSTALS (Betteridge et al., 2003)'
_computing_structure_refinement 'CRYSTALS (Betteridge et al., 2003)'
_computing_structure_solution 'Superflip (Palatinus & Chapuis, 2007)'
_diffrn_ambient_temperature 150
_diffrn_measured_fraction_theta_full 0.990
_diffrn_measured_fraction_theta_max 0.988
_diffrn_measurement_device Area
_diffrn_measurement_device_type 'Nonius KappaCCD'
_diffrn_measurement_method \w
_diffrn_radiation_monochromator graphite
_diffrn_radiation_type 'Mo K\a'
_diffrn_radiation_wavelength 0.71073
_diffrn_reflns_av_R_equivalents 0.019
_diffrn_reflns_limit_h_max 10
_diffrn_reflns_limit_h_min -10
_diffrn_reflns_limit_k_max 12
_diffrn_reflns_limit_k_min -12
_diffrn_reflns_limit_l_max 12
_diffrn_reflns_limit_l_min -11
_diffrn_reflns_number 11611
_diffrn_reflns_theta_full 26.719
_diffrn_reflns_theta_max 27.545
_diffrn_reflns_theta_min 5.150
_diffrn_standards_number 0
_exptl_absorpt_coefficient_mu 0.076
_exptl_absorpt_correction_T_max 1.00
_exptl_absorpt_correction_T_min 0.95
_exptl_absorpt_correction_type multi-scan
_exptl_absorpt_process_details 'DENZO/SCALEPACK (Otwinowski & Minor, 1997)'
_exptl_crystal_colour colourless
_exptl_crystal_density_diffrn 1.279
_exptl_crystal_density_meas ?
_exptl_crystal_density_method 'not measured'
_exptl_crystal_description block
_exptl_crystal_F_000 284
_exptl_crystal_size_max 0.250
_exptl_crystal_size_mid 0.150
_exptl_crystal_size_min 0.040
_refine_diff_density_max 0.29
_refine_diff_density_min -0.22
_refine_ls_extinction_method None
_refine_ls_goodness_of_fit_ref 0.9440
_refine_ls_hydrogen_treatment none
_refine_ls_matrix_type full
_refine_ls_number_parameters 190
_refine_ls_number_reflns 3194
_refine_ls_number_restraints 0
_refine_ls_R_factor_all 0.0539
_refine_ls_R_factor_gt 0.0431
_refine_ls_shift/su_max 0.0003023
_refine_ls_shift/su_mean 0.0000375
_refine_ls_structure_factor_coef Fsqd
_refine_ls_weighting_details
;
Method, part 1, Chebychev polynomial, (Watkin, 1994, Prince, 1982)
[weight] = 1.0/[A~0~*T~0~(x)+A~1~*T~1~(x) ... +A~n-1~]*T~n-1~(x)]
where A~i~ are the Chebychev coefficients listed below and x= Fcalc/Fmax
Method = Robust Weighting (Prince, 1982)
W = [weight] * [1-(deltaF/6*sigmaF)^2^]^2^
A~i~ are:
32.8 50.2 25.4 6.93
;
_refine_ls_weighting_scheme calc
_refine_ls_wR_factor_all 0.1224
_refine_ls_wR_factor_gt 0.1084
_refine_ls_wR_factor_ref 0.1224
_reflns_limit_h_max 10
_reflns_limit_h_min -10
_reflns_limit_k_max 12
_reflns_limit_k_min -10
_reflns_limit_l_max 12
_reflns_limit_l_min 0
_reflns_number_gt 2659
_reflns_number_total 3194
_reflns_threshold_expression I>2.0\s(I)
_oxford_diffrn_Wilson_B_factor 2.15
_oxford_diffrn_Wilson_scale 0.46
_oxford_refine_ls_r_factor_ref 0.0539
_oxford_refine_ls_scale 1.582(11)
_oxford_reflns_number_all 3194
_oxford_reflns_threshold_expression_ref I>-3.0\s(I)
_oxford_structure_analysis_title 006tjd11
_cod_data_source_file c1cc14257g.txt
_cod_data_source_block 4f
_cod_depositor_comments
;
The following automatic conversions were performed:

'_chemical_melting_point' value '87-89 \% C' was changed to
'361.1(10)' - it was converted from degrees Celsius(C) to Kelvins(K),
the average value was taken and precision was estimated.

Automatic conversion script
Id: cif_fix_values 1715 2011-07-08 13:25:40Z adriana 

The following automatic conversions were performed:

'_exptl_crystal_density_meas' value 'not measured' was changed to '?'
- the value is perceived as not measured.

Automatic conversion script
Id: cif_fix_values 3008 2015-01-20 13:52:24Z robertas 
;
_cod_original_sg_symbol_Hall '-P 1 '
_cod_original_sg_symbol_H-M 'P -1 '
_cod_database_code 7106887

loop_
_symmetry_equiv_pos_as_xyz
x,y,z
-x,-y,-z

loop_
_atom_site_label
_atom_site_type_symbol
_atom_site_fract_x
_atom_site_fract_y
_atom_site_fract_z
_atom_site_U_iso_or_equiv
_atom_site_occupancy
_atom_site_adp_type
_atom_site_refinement_flags_posn
N1 N 1.16420(13) 0.32468(12) 0.49906(11) 0.0259 1.0000 Uani .
C2 C 1.07467(15) 0.19553(14) 0.56561(14) 0.0262 1.0000 Uani .
C3 C 0.93130(16) 0.17766(14) 0.50525(14) 0.0274 1.0000 Uani .
C4 C 0.87867(15) 0.29590(14) 0.36964(14) 0.0257 1.0000 Uani .
C5 C 0.97270(15) 0.42915(14) 0.30023(14) 0.0263 1.0000 Uani .
C6 C 1.11339(15) 0.43986(13) 0.36854(13) 0.0243 1.0000 Uani .
C7 C 1.21833(15) 0.57958(14) 0.30007(13) 0.0253 1.0000 Uani .
C8 C 1.38238(16) 0.57046(15) 0.34038(14) 0.0294 1.0000 Uani .
C9 C 1.48190(17) 0.69979(16) 0.28101(15) 0.0335 1.0000 Uani .
C10 C 1.41749(18) 0.84044(15) 0.18101(14) 0.0336 1.0000 Uani .
C11 C 1.25553(18) 0.85043(14) 0.13805(14) 0.0318 1.0000 Uani .
C12 C 1.15666(16) 0.72105(14) 0.19616(14) 0.0281 1.0000 Uani .
C13 C 0.72747(15) 0.28122(13) 0.30037(14) 0.0252 1.0000 Uani .
C14 C 0.58540(16) 0.20855(15) 0.39149(14) 0.0290 1.0000 Uani .
C15 C 0.44374(16) 0.19637(15) 0.32664(15) 0.0297 1.0000 Uani .
C16 C 0.44302(15) 0.25617(14) 0.16914(15) 0.0277 1.0000 Uani .
C17 C 0.58487(16) 0.32661(14) 0.07675(14) 0.0285 1.0000 Uani .
C18 C 0.72594(15) 0.33873(14) 0.14286(14) 0.0277 1.0000 Uani .
C19 C 0.29424(17) 0.24823(15) 0.10084(16) 0.0335 1.0000 Uani .
N20 N 0.17500(17) 0.24367(16) 0.04588(16) 0.0461 1.0000 Uani .
C21 C 1.13939(17) 0.06978(15) 0.70888(15) 0.0333 1.0000 Uani .
H31 H 0.8702 0.0836 0.5567 0.0330 1.0000 Uiso R
H51 H 0.9377 0.5136 0.2061 0.0315 1.0000 Uiso R
H81 H 1.4263 0.4741 0.4081 0.0345 1.0000 Uiso R
H91 H 1.5944 0.6919 0.3099 0.0399 1.0000 Uiso R
H101 H 1.4841 0.9308 0.1401 0.0406 1.0000 Uiso R
H111 H 1.2114 0.9464 0.0683 0.0385 1.0000 Uiso R
H121 H 1.0457 0.7310 0.1653 0.0332 1.0000 Uiso R
H141 H 0.5862 0.1682 0.4986 0.0354 1.0000 Uiso R
H151 H 0.3464 0.1488 0.3912 0.0369 1.0000 Uiso R
H171 H 0.5862 0.3657 -0.0308 0.0341 1.0000 Uiso R
H181 H 0.8233 0.3852 0.0789 0.0353 1.0000 Uiso R
H212 H 1.0627 -0.0156 0.7581 0.0502 1.0000 Uiso R
H211 H 1.1558 0.1078 0.7819 0.0498 1.0000 Uiso R
H213 H 1.2466 0.0315 0.6883 0.0509 1.0000 Uiso R

loop_
_atom_site_aniso_label
_atom_site_aniso_U_11
_atom_site_aniso_U_22
_atom_site_aniso_U_33
_atom_site_aniso_U_23
_atom_site_aniso_U_13
_atom_site_aniso_U_12
N1 0.0268(5) 0.0249(5) 0.0244(5) -0.0102(4) -0.0016(4) -0.0005(4)
C2 0.0272(6) 0.0242(6) 0.0257(6) -0.0106(5) -0.0001(4) 0.0004(4)
C3 0.0298(6) 0.0241(6) 0.0269(6) -0.0108(5) 0.0001(5) -0.0031(4)
C4 0.0268(6) 0.0268(6) 0.0255(6) -0.0137(5) -0.0011(4) -0.0021(4)
C5 0.0299(6) 0.0238(6) 0.0241(6) -0.0099(5) -0.0040(4) -0.0004(4)
C6 0.0266(6) 0.0231(5) 0.0226(5) -0.0101(4) -0.0014(4) -0.0012(4)
C7 0.0296(6) 0.0250(6) 0.0217(5) -0.0108(5) -0.0020(4) -0.0034(5)
C8 0.0324(6) 0.0283(6) 0.0242(6) -0.0084(5) -0.0073(5) -0.0035(5)
C9 0.0343(7) 0.0358(7) 0.0271(6) -0.0107(5) -0.0065(5) -0.0097(5)
C10 0.0437(7) 0.0299(6) 0.0247(6) -0.0098(5) -0.0012(5) -0.0126(5)
C11 0.0420(7) 0.0236(6) 0.0264(6) -0.0083(5) -0.0041(5) -0.0020(5)
C12 0.0316(6) 0.0258(6) 0.0254(6) -0.0103(5) -0.0037(5) -0.0003(5)
C13 0.0276(6) 0.0227(5) 0.0269(6) -0.0126(5) -0.0025(4) -0.0013(4)
C14 0.0309(6) 0.0298(6) 0.0262(6) -0.0130(5) 0.0013(5) -0.0033(5)
C15 0.0270(6) 0.0290(6) 0.0322(6) -0.0138(5) 0.0026(5) -0.0037(5)
C16 0.0270(6) 0.0248(6) 0.0337(6) -0.0154(5) -0.0041(5) -0.0012(4)
C17 0.0310(6) 0.0291(6) 0.0266(6) -0.0138(5) -0.0022(5) -0.0032(5)
C18 0.0280(6) 0.0289(6) 0.0269(6) -0.0134(5) 0.0002(5) -0.0048(5)
C19 0.0318(7) 0.0294(6) 0.0374(7) -0.0134(5) -0.0052(5) -0.0021(5)
N20 0.0380(7) 0.0408(7) 0.0528(8) -0.0143(6) -0.0134(6) -0.0066(5)
C21 0.0335(7) 0.0271(6) 0.0306(6) -0.0060(5) -0.0037(5) 0.0005(5)

loop_
_atom_type_symbol
_atom_type_scat_dispersion_real
_atom_type_scat_dispersion_imag
_atom_type_scat_Cromer_Mann_a1
_atom_type_scat_Cromer_Mann_b1
_atom_type_scat_Cromer_Mann_a2
_atom_type_scat_Cromer_Mann_b2
_atom_type_scat_Cromer_Mann_a3
_atom_type_scat_Cromer_Mann_b3
_atom_type_scat_Cromer_Mann_a4
_atom_type_scat_Cromer_Mann_b4
_atom_type_scat_Cromer_Mann_c
_atom_type_scat_source
C 0.0033 0.0016 2.3100 20.8439 1.0200 10.2075 1.5886 0.5687 0.8650 51.6512 0.2156 'International Tables Vol C 4.2.6.8 and 6.1.1.4'
H 0.0000 0.0000 0.4930 10.5109 0.3229 26.1257 0.1402 3.1424 0.0408 57.7998 0.0030 'International Tables Vol C 4.2.6.8 and 6.1.1.4'
N 0.0061 0.0033 12.2126 0.0057 3.1322 9.8933 2.0125 28.9975 1.1663 0.5826 -11.5290 'International Tables Vol C 4.2.6.8 and 6.1.1.4'

loop_
_geom_angle_atom_site_label_1
_geom_angle_atom_site_label_2
_geom_angle_atom_site_label_3
_geom_angle
_geom_angle_publ_flag
C2 N1 C6 118.46(11) yes
N1 C2 C3 122.32(11) yes
N1 C2 C21 116.10(11) yes
C3 C2 C21 121.57(11) yes
C2 C3 C4 119.54(11) yes
C2 C3 H31 119.8 no
C4 C3 H31 120.6 no
C3 C4 C5 117.96(11) yes
C3 C4 C13 121.37(11) yes
C5 C4 C13 120.67(11) yes
C4 C5 C6 119.32(11) yes
C4 C5 H51 119.4 no
C6 C5 H51 121.2 no
C5 C6 N1 122.38(11) yes
C5 C6 C7 121.76(11) yes
N1 C6 C7 115.86(10) yes
C6 C7 C8 119.69(11) yes
C6 C7 C12 121.70(11) yes
C8 C7 C12 118.61(11) yes
C7 C8 C9 120.90(12) yes
C7 C8 H81 119.1 no
C9 C8 H81 120.0 no
C8 C9 C10 119.86(12) yes
C8 C9 H91 120.0 no
C10 C9 H91 120.1 no
C9 C10 C11 119.74(12) yes
C9 C10 H101 120.8 no
C11 C10 H101 119.4 no
C10 C11 C12 120.40(12) yes
C10 C11 H111 120.0 no
C12 C11 H111 119.6 no
C7 C12 C11 120.46(12) yes
C7 C12 H121 120.8 no
C11 C12 H121 118.8 no
C4 C13 C14 120.67(11) yes
C4 C13 C18 120.28(11) yes
C14 C13 C18 119.05(11) yes
C13 C14 C15 120.63(12) yes
C13 C14 H141 119.4 no
C15 C14 H141 119.9 no
C14 C15 C16 119.74(11) yes
C14 C15 H151 119.2 no
C16 C15 H151 121.0 no
C15 C16 C17 120.33(12) yes
C15 C16 C19 119.93(12) yes
C17 C16 C19 119.72(12) yes
C16 C17 C18 119.45(12) yes
C16 C17 H171 120.8 no
C18 C17 H171 119.7 no
C13 C18 C17 120.77(11) yes
C13 C18 H181 120.3 no
C17 C18 H181 118.9 no
C16 C19 N20 179.18(15) yes
C2 C21 H212 112.2 no
C2 C21 H211 110.0 no
H212 C21 H211 107.4 no
C2 C21 H213 111.2 no
H212 C21 H213 108.2 no
H211 C21 H213 107.6 no

loop_
_geom_bond_atom_site_label_1
_geom_bond_atom_site_label_2
_geom_bond_distance
_geom_bond_publ_flag
N1 C2 1.3447(15) yes
N1 C6 1.3483(15) yes
C2 C3 1.3925(17) yes
C2 C21 1.5035(17) yes
C3 C4 1.3951(17) yes
C3 H31 0.963 no
C4 C5 1.3947(17) yes
C4 C13 1.4852(16) yes
C5 C6 1.3941(16) yes
C5 H51 0.974 no
C6 C7 1.4908(16) yes
C7 C8 1.3960(17) yes
C7 C12 1.3981(17) yes
C8 C9 1.3923(17) yes
C8 H81 0.950 no
C9 C10 1.390(2) yes
C9 H91 0.959 no
C10 C11 1.388(2) yes
C10 H101 0.960 no
C11 C12 1.3902(17) yes
C11 H111 0.953 no
C12 H121 0.953 no
C13 C14 1.3989(17) yes
C13 C18 1.3974(17) yes
C14 C15 1.3859(18) yes
C14 H141 0.949 no
C15 C16 1.3944(18) yes
C15 H151 0.962 no
C16 C17 1.3969(17) yes
C16 C19 1.4412(18) yes
C17 C18 1.3888(17) yes
C17 H171 0.953 no
C18 H181 0.957 no
C19 N20 1.1510(19) yes
C21 H212 0.973 no
C21 H211 0.979 no
C21 H213 0.978 no
